data_7025806
loop_
_publ_author_name
'Buvailo, Andrii I.'
'Gumienna-Kontecka, Elzbieta'
'Pavlova, Svetlana V.'
'Fritsky, Igor O.'
'Haukka, Matti'

_publ_section_title
;
 Dimeric versus polymeric coordination in copper(II) cationic complexes
 with bis(chelating) oxime and amide ligands.
;
_journal_issue 27
_journal_name_full 'Dalton transactions (Cambridge, England : 2003)'
_journal_page_first 6266
_journal_page_last 6275
_journal_paper_doi 10.1039/c0dt00008f
_journal_volume 39
_journal_year 2010
_chemical_formula_moiety 'C18 H34 Cu2 N8 O10, 2(C H4 O), 2(Cl O4)'
_chemical_formula_sum 'C20 H42 Cl2 Cu2 N8 O20'
_chemical_formula_weight 912.60
_chemical_name_systematic
;
?
;
_space_group_IT_number 14
_symmetry_cell_setting monoclinic
_symmetry_space_group_name_Hall '-P 2ybc'
_symmetry_space_group_name_H-M 'P 1 21/c 1'
_atom_sites_solution_hydrogens geom
_atom_sites_solution_primary direct
_atom_sites_solution_secondary difmap
_audit_creation_method SHELXL-97
_cell_angle_alpha 90.00
_cell_angle_beta 99.518(3)
_cell_angle_gamma 90.00
_cell_formula_units_Z 2
_cell_length_a 10.4897(6)
_cell_length_b 22.8077(11)
_cell_length_c 7.7354(3)
_cell_measurement_reflns_used 1623
_cell_measurement_temperature 120(2)
_cell_measurement_theta_max 27.48
_cell_measurement_theta_min 1.00
_cell_volume 1825.19(15)
_computing_cell_refinement 'Denzo/Scalepack (Otwinowski & Minor, 1997)'
_computing_data_collection 'Collect (Bruker, 2004)'
_computing_data_reduction 'Denzo/Scalepack (Otwinowski & Minor, 1997)'
_computing_molecular_graphics 'ORTEP-3 for Windows (Farrugia, 1997)'
_computing_publication_material 'SHELXL-97 (Sheldrick, 2008)'
_computing_structure_refinement 'SHELXL-97 (Sheldrick, 2008)'
_computing_structure_solution 'SIR2004 (Burla et al., 2005)'
_diffrn_ambient_temperature 120(2)
_diffrn_detector_area_resol_mean 9
_diffrn_measured_fraction_theta_full 0.955
_diffrn_measured_fraction_theta_max 0.954
_diffrn_measurement_device '95mm CCD camera on \k-goniostat'
_diffrn_measurement_device_type 'Nonius KappaCCD'
_diffrn_measurement_method '\f scans and \w scans with \k offset'
_diffrn_radiation_monochromator 'horizontally mounted graphite crystal'
_diffrn_radiation_source 'fine-focus sealed tube'
_diffrn_radiation_type MoK\a
_diffrn_radiation_wavelength 0.71073
_diffrn_reflns_av_R_equivalents 0.0660
_diffrn_reflns_av_sigmaI/netI 0.0410
_diffrn_reflns_limit_h_max 12
_diffrn_reflns_limit_h_min -12
_diffrn_reflns_limit_k_max 27
_diffrn_reflns_limit_k_min -27
_diffrn_reflns_limit_l_max 8
_diffrn_reflns_limit_l_min -9
_diffrn_reflns_number 18544
_diffrn_reflns_theta_full 25.00
_diffrn_reflns_theta_max 25.05
_diffrn_reflns_theta_min 3.78
_exptl_absorpt_coefficient_mu 1.400
_exptl_absorpt_correction_T_max 0.8962
_exptl_absorpt_correction_T_min 0.7767
_exptl_absorpt_correction_type multi-scan
_exptl_absorpt_process_details 'SADABS (Sheldrick, 2001)'
_exptl_crystal_colour green
_exptl_crystal_density_diffrn 1.661
_exptl_crystal_density_method 'not measured'
_exptl_crystal_description block
_exptl_crystal_F_000 940
_exptl_crystal_size_max 0.19
_exptl_crystal_size_mid 0.13
_exptl_crystal_size_min 0.08
_refine_diff_density_max 0.426
_refine_diff_density_min -0.496
_refine_diff_density_rms 0.084
_refine_ls_extinction_method none
_refine_ls_goodness_of_fit_ref 1.099
_refine_ls_hydrogen_treatment constr
_refine_ls_matrix_type full
_refine_ls_number_parameters 239
_refine_ls_number_reflns 3077
_refine_ls_number_restraints 0
_refine_ls_restrained_S_all 1.099
_refine_ls_R_factor_all 0.0664
_refine_ls_R_factor_gt 0.0463
_refine_ls_shift/su_max 0.000
_refine_ls_shift/su_mean 0.000
_refine_ls_structure_factor_coef Fsqd
_refine_ls_weighting_details 'calc w=1/[\s^2^(Fo^2^)+(0.0290P)^2^+5.4147P] where P=(Fo^2^+2Fc^2^)/3'
_refine_ls_weighting_scheme calc
_refine_ls_wR_factor_gt 0.1003
_refine_ls_wR_factor_ref 0.1101
_reflns_number_gt 2418
_reflns_number_total 3077
_reflns_threshold_expression >2sigma(I)
_cod_data_source_file c0dt00008f.txt
_cod_data_source_block 1a
_cod_original_cell_volume 1825.19(16)
_cod_original_sg_symbol_H-M 'P 21/c'
_cod_database_code 7025806

loop_
_symmetry_equiv_pos_as_xyz
'x, y, z'
'-x, y+1/2, -z+1/2'
'-x, -y, -z'
'x, -y-1/2, z-1/2'

loop_
_atom_site_label
_atom_site_type_symbol
_atom_site_fract_x
_atom_site_fract_y
_atom_site_fract_z
_atom_site_U_iso_or_equiv
_atom_site_adp_type
_atom_site_occupancy
_atom_site_symmetry_multiplicity
_atom_site_calc_flag
_atom_site_refinement_flags
Cu1 Cu 0.52363(5) 0.09216(2) 0.72037(7) 0.02601(17) Uani 1 1 d .
Cl1 Cl 0.03561(10) 0.10113(5) 0.71674(14) 0.0322(3) Uani 1 1 d .
O1 O 0.6485(3) 0.07427(13) 0.9307(4) 0.0291(7) Uani 1 1 d .
O2 O 0.6142(3) 0.20154(12) 0.5934(4) 0.0303(7) Uani 1 1 d .
H2O H 0.5517 0.1843 0.5163 0.045 Uiso 1 1 d R
O3 O 0.5696(3) -0.01734(12) 1.3060(4) 0.0273(7) Uani 1 1 d .
O4 O 0.5598(3) -0.15245(13) 1.6099(4) 0.0324(7) Uani 1 1 d .
O5 O 0.3853(3) 0.13683(15) 0.8645(5) 0.0449(9) Uani 1 1 d .
H5O H 0.3022 0.1264 0.8551 0.067 Uiso 1 1 d R
O7 O -0.0311(3) 0.14853(15) 0.6172(4) 0.0427(8) Uani 1 1 d .
O8 O -0.0565(3) 0.05959(16) 0.7600(4) 0.0478(9) Uani 1 1 d .
O9 O 0.1184(4) 0.0735(2) 0.6119(6) 0.0753(14) Uani 1 1 d .
O10 O 0.1088(4) 0.12372(19) 0.8741(5) 0.0663(12) Uani 1 1 d .
O11 O 0.0206(3) 0.17827(15) 0.2810(4) 0.0390(8) Uani 1 1 d .
H11O H 0.0323 0.1704 0.4030 0.059 Uiso 1 1 d R
N1 N 0.6362(3) 0.15996(15) 0.7163(5) 0.0254(8) Uani 1 1 d .
N2 N 0.5730(3) -0.10399(15) 1.5154(5) 0.0275(8) Uani 1 1 d .
N3 N 0.7223(3) 0.03207(15) 1.4895(4) 0.0258(8) Uani 1 1 d .
H3N H 0.7934 0.0325 1.5829 0.039 Uiso 1 1 d R
N4 N 0.8189(3) 0.11204(15) 1.1086(4) 0.0269(8) Uani 1 1 d .
H4N H 0.8856 0.1366 1.1413 0.040 Uiso 1 1 d R
C1 C 0.7316(4) 0.11438(18) 0.9677(6) 0.0261(9) Uani 1 1 d .
C2 C 0.7283(4) 0.16581(18) 0.8477(6) 0.0262(9) Uani 1 1 d .
C3 C 0.8148(4) 0.21820(19) 0.8794(6) 0.0300(10) Uani 1 1 d .
H3A H 0.8292 0.2344 0.7669 0.045 Uiso 1 1 calc R
H3B H 0.8978 0.2066 0.9486 0.045 Uiso 1 1 calc R
H3C H 0.7740 0.2480 0.9436 0.045 Uiso 1 1 calc R
C4 C 0.6463(4) -0.01441(18) 1.4499(6) 0.0256(9) Uani 1 1 d .
C5 C 0.6508(4) -0.06282(18) 1.5804(5) 0.0250(9) Uani 1 1 d .
C6 C 0.7311(4) -0.0629(2) 1.7569(6) 0.0333(10) Uani 1 1 d .
H6A H 0.8225 -0.0662 1.7455 0.050 Uiso 1 1 calc R
H6B H 0.7067 -0.0962 1.8245 0.050 Uiso 1 1 calc R
H6C H 0.7173 -0.0262 1.8174 0.050 Uiso 1 1 calc R
C7 C 0.7268(4) 0.07885(18) 1.3610(5) 0.0262(9) Uani 1 1 d .
H7A H 0.7543 0.1158 1.4230 0.031 Uiso 1 1 calc R
H7B H 0.6392 0.0849 1.2930 0.031 Uiso 1 1 calc R
C8 C 0.8201(4) 0.06401(18) 1.2361(5) 0.0261(9) Uani 1 1 d .
H8A H 0.9084 0.0589 1.3027 0.031 Uiso 1 1 calc R
H8B H 0.7936 0.0269 1.1739 0.031 Uiso 1 1 calc R
C9 C 0.1279(5) 0.2142(2) 0.2608(8) 0.0470(13) Uani 1 1 d .
H9A H 0.1142 0.2539 0.3026 0.071 Uiso 1 1 calc R
H9B H 0.1368 0.2158 0.1367 0.071 Uiso 1 1 calc R
H9C H 0.2069 0.1977 0.3290 0.071 Uiso 1 1 calc R
C13 C 0.4092(5) 0.1909(2) 0.9521(7) 0.0443(13) Uani 1 1 d .
H13A H 0.4935 0.1896 1.0287 0.066 Uiso 1 1 calc R
H13B H 0.3415 0.1984 1.0228 0.066 Uiso 1 1 calc R
H13C H 0.4091 0.2224 0.8659 0.066 Uiso 1 1 calc R

loop_
_atom_site_aniso_label
_atom_site_aniso_U_11
_atom_site_aniso_U_22
_atom_site_aniso_U_33
_atom_site_aniso_U_23
_atom_site_aniso_U_13
_atom_site_aniso_U_12
Cu1 0.0231(3) 0.0294(3) 0.0256(3) 0.0015(2) 0.0045(2) -0.0028(2)
Cl1 0.0216(5) 0.0424(6) 0.0330(6) -0.0004(5) 0.0057(5) 0.0002(5)
O1 0.0258(16) 0.0329(16) 0.0284(16) 0.0030(13) 0.0035(13) -0.0048(13)
O2 0.0290(17) 0.0307(16) 0.0302(17) 0.0043(13) 0.0020(13) -0.0043(13)
O3 0.0235(15) 0.0315(16) 0.0263(17) 0.0018(12) 0.0026(13) -0.0041(12)
O4 0.0300(17) 0.0312(17) 0.0357(18) 0.0097(14) 0.0042(14) -0.0009(13)
O5 0.0280(18) 0.053(2) 0.057(2) -0.0235(17) 0.0179(17) -0.0079(15)
O7 0.045(2) 0.046(2) 0.0371(19) 0.0012(15) 0.0065(16) 0.0119(16)
O8 0.038(2) 0.062(2) 0.043(2) 0.0036(17) 0.0056(16) -0.0220(17)
O9 0.075(3) 0.083(3) 0.083(3) 0.027(2) 0.055(3) 0.041(2)
O10 0.067(3) 0.075(3) 0.047(2) 0.005(2) -0.020(2) -0.031(2)
O11 0.0330(18) 0.048(2) 0.0351(19) -0.0006(15) 0.0015(15) -0.0105(15)
N1 0.0195(19) 0.0296(19) 0.028(2) 0.0026(15) 0.0072(16) 0.0012(15)
N2 0.0250(19) 0.029(2) 0.029(2) 0.0017(15) 0.0085(16) 0.0019(15)
N3 0.0209(18) 0.0300(19) 0.026(2) 0.0023(15) 0.0039(15) 0.0022(15)
N4 0.0206(19) 0.033(2) 0.027(2) 0.0010(15) 0.0046(16) -0.0043(15)
C1 0.019(2) 0.032(2) 0.029(2) -0.0022(18) 0.0088(19) -0.0004(18)
C2 0.021(2) 0.032(2) 0.027(2) -0.0015(18) 0.0087(19) -0.0006(17)
C3 0.028(2) 0.030(2) 0.032(2) -0.0005(19) 0.007(2) -0.0052(19)
C4 0.020(2) 0.029(2) 0.030(2) -0.0021(18) 0.0091(19) 0.0005(17)
C5 0.019(2) 0.033(2) 0.024(2) 0.0014(18) 0.0057(18) 0.0034(18)
C6 0.034(3) 0.039(3) 0.026(2) -0.0008(19) 0.002(2) -0.004(2)
C7 0.024(2) 0.028(2) 0.028(2) 0.0001(18) 0.0057(18) -0.0019(17)
C8 0.025(2) 0.030(2) 0.022(2) 0.0001(17) 0.0017(19) -0.0006(18)
C9 0.032(3) 0.042(3) 0.068(4) -0.003(3) 0.011(3) -0.003(2)
C13 0.038(3) 0.042(3) 0.055(3) -0.009(2) 0.016(3) -0.002(2)

loop_
_atom_type_symbol
_atom_type_description
_atom_type_scat_dispersion_real
_atom_type_scat_dispersion_imag
_atom_type_scat_source
C C 0.0033 0.0016 'International Tables Vol C Tables 4.2.6.8 and 6.1.1.4'
H H 0.0000 0.0000 'International Tables Vol C Tables 4.2.6.8 and 6.1.1.4'
N N 0.0061 0.0033 'International Tables Vol C Tables 4.2.6.8 and 6.1.1.4'
O O 0.0106 0.0060 'International Tables Vol C Tables 4.2.6.8 and 6.1.1.4'
Cl Cl 0.1484 0.1585 'International Tables Vol C Tables 4.2.6.8 and 6.1.1.4'
Cu Cu 0.3201 1.2651 'International Tables Vol C Tables 4.2.6.8 and 6.1.1.4'

loop_
_geom_angle_atom_site_label_1
_geom_angle_atom_site_label_2
_geom_angle_atom_site_label_3
_geom_angle
_geom_angle_site_symmetry_1
_geom_angle_site_symmetry_3
N1 Cu1 N2 95.60(14) . 3_657
N1 Cu1 O1 81.65(13) . .
N2 Cu1 O1 168.07(13) 3_657 .
N1 Cu1 O3 169.10(13) . 3_657
N2 Cu1 O3 81.38(13) 3_657 3_657
O1 Cu1 O3 99.15(12) . 3_657
N1 Cu1 O5 95.27(13) . .
N2 Cu1 O5 97.13(14) 3_657 .
O1 Cu1 O5 94.68(13) . .
O3 Cu1 O5 95.50(12) 3_657 .
O10 Cl1 O9 110.7(3) . .
O10 Cl1 O8 109.2(2) . .
O9 Cl1 O8 109.7(3) . .
O10 Cl1 O7 109.3(2) . .
O9 Cl1 O7 108.4(2) . .
O8 Cl1 O7 109.5(2) . .
C1 O1 Cu1 112.3(3) . .
N1 O2 H2O 100.6 . .
C4 O3 Cu1 111.8(3) . 3_657
C13 O5 Cu1 124.4(3) . .
C13 O5 H5O 111.4 . .
Cu1 O5 H5O 123.1 . .
C9 O11 H11O 104.1 . .
C2 N1 O2 120.4(3) . .
C2 N1 Cu1 116.5(3) . .
O2 N1 Cu1 122.8(3) . .
C5 N2 O4 120.1(4) . .
C5 N2 Cu1 117.4(3) . 3_657
O4 N2 Cu1 122.5(3) . 3_657
C4 N3 C7 120.6(4) . .
C4 N3 H3N 123.3 . .
C7 N3 H3N 113.6 . .
C1 N4 C8 121.2(4) . .
C1 N4 H4N 128.0 . .
C8 N4 H4N 110.8 . .
O1 C1 N4 121.5(4) . .
O1 C1 C2 118.9(4) . .
N4 C1 C2 119.6(4) . .
N1 C2 C1 110.3(4) . .
N1 C2 C3 124.6(4) . .
C1 C2 C3 125.1(4) . .
C2 C3 H3A 109.5 . .
C2 C3 H3B 109.5 . .
H3A C3 H3B 109.5 . .
C2 C3 H3C 109.5 . .
H3A C3 H3C 109.5 . .
H3B C3 H3C 109.5 . .
O3 C4 N3 121.0(4) . .
O3 C4 C5 120.1(4) . .
N3 C4 C5 118.9(4) . .
N2 C5 C6 125.8(4) . .
N2 C5 C4 109.2(4) . .
C6 C5 C4 125.0(4) . .
C5 C6 H6A 109.5 . .
C5 C6 H6B 109.5 . .
H6A C6 H6B 109.5 . .
C5 C6 H6C 109.5 . .
H6A C6 H6C 109.5 . .
H6B C6 H6C 109.5 . .
N3 C7 C8 111.4(3) . .
N3 C7 H7A 109.3 . .
C8 C7 H7A 109.3 . .
N3 C7 H7B 109.3 . .
C8 C7 H7B 109.3 . .
H7A C7 H7B 108.0 . .
N4 C8 C7 108.9(3) . .
N4 C8 H8A 109.9 . .
C7 C8 H8A 109.9 . .
N4 C8 H8B 109.9 . .
C7 C8 H8B 109.9 . .
H8A C8 H8B 108.3 . .
O11 C9 H9A 109.5 . .
O11 C9 H9B 109.5 . .
H9A C9 H9B 109.5 . .
O11 C9 H9C 109.5 . .
H9A C9 H9C 109.5 . .
H9B C9 H9C 109.5 . .
O5 C13 H13A 109.5 . .
O5 C13 H13B 109.5 . .
H13A C13 H13B 109.5 . .
O5 C13 H13C 109.5 . .
H13A C13 H13C 109.5 . .
H13B C13 H13C 109.5 . .

loop_
_geom_bond_atom_site_label_1
_geom_bond_atom_site_label_2
_geom_bond_distance
_geom_bond_site_symmetry_2
Cu1 N1 1.949(3) .
Cu1 N2 1.953(4) 3_657
Cu1 O1 1.955(3) .
Cu1 O3 1.961(3) 3_657
Cu1 O5 2.218(3) .
Cl1 O10 1.424(4) .
Cl1 O9 1.430(4) .
Cl1 O8 1.432(3) .
Cl1 O7 1.440(3) .
O1 C1 1.264(5) .
O2 N1 1.336(4) .
O2 H2O 0.8996 .
O3 C4 1.263(5) .
O3 Cu1 1.961(3) 3_657
O4 N2 1.345(4) .
O5 C13 1.410(6) .
O5 H5O 0.8956 .
O11 C9 1.422(6) .
O11 H11O 0.9484 .
N1 C2 1.288(5) .
N2 C5 1.290(5) .
N2 Cu1 1.953(4) 3_657
N3 C4 1.331(5) .
N3 C7 1.465(5) .
N3 H3N 0.9487 .
N4 C1 1.303(5) .
N4 C8 1.472(5) .
N4 H4N 0.8990 .
C1 C2 1.493(6) .
C2 C3 1.496(6) .
C3 H3A 0.9800 .
C3 H3B 0.9800 .
C3 H3C 0.9800 .
C4 C5 1.491(6) .
C5 C6 1.481(6) .
C6 H6A 0.9800 .
C6 H6B 0.9800 .
C6 H6C 0.9800 .
C7 C8 1.522(6) .
C7 H7A 0.9900 .
C7 H7B 0.9900 .
C8 H8A 0.9900 .
C8 H8B 0.9900 .
C9 H9A 0.9800 .
C9 H9B 0.9800 .
C9 H9C 0.9800 .
C13 H13A 0.9800 .
C13 H13B 0.9800 .
C13 H13C 0.9800 .

loop_
_geom_hbond_atom_site_label_D
_geom_hbond_atom_site_label_H
_geom_hbond_atom_site_label_A
_geom_hbond_distance_DH
_geom_hbond_distance_HA
_geom_hbond_distance_DA
_geom_hbond_angle_DHA
_geom_hbond_site_symmetry_A
O2 H2O O4 0.90 1.57 2.472(4) 176.9 3_657
O2 H2O N2 0.90 2.24 2.995(5) 141.0 3_657
O5 H5O O10 0.90 2.06 2.929(5) 163.7 .
O5 H5O Cl1 0.90 2.88 3.747(3) 162.8 .
O11 H11O O7 0.95 1.95 2.826(5) 152.6 .
N3 H3N O8 0.95 2.01 2.923(5) 162.3 1_656
N4 H4N O11 0.90 1.89 2.758(5) 161.6 1_656
